data_4314922
loop_
_publ_author_name
'Darryl A. Boyd'
'Robert J. Crutchley'
'Phillip E. Fanwick'
'Tong Ren'

_publ_section_title
;
 Fc-Fc Electronic Interaction through Equatorial Pathways of a Diruthenium
 Core
;
_journal_name_full 'Inorganic Chemistry'
_journal_page_first 1322
_journal_page_last 1324
_journal_paper_doi 10.1021/ic902378h
_journal_volume 49
_journal_year 2010
_chemical_formula_moiety 'C49 H36 Cl9 Fe2 N4 O5 Ru2,C1 H4 O1'
_chemical_formula_sum 'C50 H40 Cl9 Fe2 N4 O6 Ru2'
_chemical_formula_weight 1425.81
_chemical_name_systematic ' ?'
_space_group_IT_number 14
_symmetry_cell_setting monoclinic
_symmetry_space_group_name_Hall '-P 2ybc'
_symmetry_space_group_name_H-M 'P 1 21/c 1'
_atom_type_scat_source 'International Tables for Crystallography (Vol C)'
_cell_angle_alpha 90.00
_cell_angle_beta 90.151(2)
_cell_angle_gamma 90.00
_cell_formula_units_Z 4
_cell_length_a 11.8533(4)
_cell_length_b 20.6367(6)
_cell_length_c 21.9307(5)
_cell_measurement_reflns_used 21435
_cell_measurement_temperature 150.00(2)
_cell_measurement_theta_max 70
_cell_measurement_theta_min 2
_cell_volume 5364.5(3)
_computing_cell_refinement 'DENZO/SCALEPACK (Otwinowski & Minor, 1996)'
_computing_data_collection 'Collect (Nonius, 1998)'
_computing_data_reduction 'DENZO/SCALEPACK (Otwinowski & Minor, 1996)'
_computing_molecular_graphics
;
    ORTEP (Johnson, 1976)
    PLATON (Spek, 1997)
;
_computing_publication_material 'SHELX97(Sheldrick, 2008) and local programs'
_computing_structure_refinement 'SHELX97 (Sheldrick, 2008)'
_computing_structure_solution
;
 PATTY (DIRDIF99, Beurskins, 1999)
;
_diffrn_ambient_temperature 150.00(2)
_diffrn_measured_fraction_theta_full 0.7938
_diffrn_measured_fraction_theta_max 0.7938
_diffrn_measurement_device_type Nonius_KappaCCD
_diffrn_measurement_method \w
_diffrn_radiation_monochromator 'graphite 002'
_diffrn_radiation_type CU-K\a
_diffrn_radiation_wavelength 1.54184
_diffrn_reflns_av_R_equivalents 0.043
_diffrn_reflns_limit_h_max 13
_diffrn_reflns_limit_h_min 0
_diffrn_reflns_limit_k_max 24
_diffrn_reflns_limit_k_min 0
_diffrn_reflns_limit_l_max 24
_diffrn_reflns_limit_l_min -25
_diffrn_reflns_number 21435
_diffrn_reflns_theta_full 70.2
_diffrn_reflns_theta_max 70.18
_diffrn_reflns_theta_min 2.01
_diffrn_standards_number 0
_exptl_absorpt_coefficient_mu 13.547
_exptl_absorpt_correction_T_max 0.1311
_exptl_absorpt_correction_T_min 0.1117
_exptl_absorpt_correction_type multi-scan
_exptl_absorpt_process_details 'SCALEPACK (Otwinowski & Minor, 1997)'
_exptl_crystal_colour violet
_exptl_crystal_density_diffrn 1.765
_exptl_crystal_density_method 'not measured'
_exptl_crystal_description chunk
_exptl_crystal_F_000 2836
_exptl_crystal_size_max 0.20
_exptl_crystal_size_mid 0.18
_exptl_crystal_size_min 0.15
_refine_diff_density_max 1.39
_refine_diff_density_min -1.34
_refine_ls_extinction_method none
_refine_ls_goodness_of_fit_ref 1.045
_refine_ls_hydrogen_treatment mixed
_refine_ls_matrix_type full
_refine_ls_number_parameters 665
_refine_ls_number_reflns 8220
_refine_ls_number_restraints 0
_refine_ls_R_factor_all 0.054
_refine_ls_R_factor_gt 0.051
_refine_ls_shift/su_max 0.001
_refine_ls_structure_factor_coef Fsqd
_refine_ls_weighting_details '1/[\s^2^(Fo^2^)+(0.0962P)^2^+16.2298P] where P=(Fo^2^+2Fc^2^)/3 '
_refine_ls_weighting_scheme calc
_refine_ls_wR_factor_gt 0.138
_refine_ls_wR_factor_ref 0.142
_reflns_number_gt 7601
_reflns_number_total 8220
_reflns_threshold_expression >2.0\s(I)
_cod_data_source_file ic902378h_si_001_2.cif
_cod_data_source_block compd04
_cod_depositor_comments
;
The following automatic conversions were performed:

'_refine_ls_weighting_scheme' value 'calc ' changed to 'calc'
according to the built-in table from CIF Core dictionary named
'cif_core.dic' version 2.4.1 from 2010-06-29.

Automatic conversion script
Id: cif_fix_values 1646 2011-03-28 12:23:43Z adriana 
;
_cod_database_code 4314922

loop_
_symmetry_equiv_pos_as_xyz
'x, y, z'
'-x, y+1/2, -z+1/2'
'-x, -y, -z'
'x, -y-1/2, z-1/2'

loop_
_atom_site_label
_atom_site_fract_x
_atom_site_fract_y
_atom_site_fract_z
_atom_site_U_iso_or_equiv
_atom_site_adp_type
_atom_site_occupancy
_atom_site_symmetry_multiplicity
_atom_site_calc_flag
_atom_site_refinement_flags
_atom_site_disorder_assembly
_atom_site_disorder_group
Ru1 0.69846(3) 0.223166(16) 0.303569(17) 0.01670(13) Uani 1 1 d . . .
Ru2 0.69090(3) 0.249181(16) 0.200868(17) 0.01713(13) Uani 1 1 d . . .
Fe1 0.82967(7) 0.48488(4) 0.30203(4) 0.0231(2) Uani 1 1 d . . .
Fe2 0.26633(7) 0.32430(4) 0.29186(4) 0.0293(2) Uani 1 1 d . . .
Cl1 0.66246(11) 0.28057(6) 0.09358(6) 0.0271(3) Uani 1 1 d . . .
Cl2 1.17041(11) 0.07443(7) 0.40546(7) 0.0368(3) Uani 1 1 d . . .
Cl3 0.76385(13) -0.04242(7) 0.41036(8) 0.0426(4) Uani 1 1 d . . .
Cl4 1.02952(14) 0.07847(7) 0.00986(7) 0.0443(4) Uani 1 1 d . . .
Cl5 1.07044(15) 0.33513(8) 0.03486(10) 0.0608(6) Uani 1 1 d . . .
Cl6 0.44482(13) -0.06229(6) 0.38601(7) 0.0376(4) Uani 1 1 d . . .
Cl7 0.39395(13) 0.16550(7) 0.50235(6) 0.0372(4) Uani 1 1 d . . .
Cl8 0.32301(14) 0.15769(8) 0.00651(8) 0.0454(4) Uani 1 1 d . . .
Cl9 0.71081(16) 0.02004(12) 0.01398(10) 0.0755(7) Uani 1 1 d . . .
O1 0.7859(3) 0.33146(15) 0.21797(16) 0.0218(8) Uani 1 1 d . . .
O2 0.8094(3) 0.29859(16) 0.31432(17) 0.0231(8) Uani 1 1 d . . .
O3 0.5483(3) 0.30291(16) 0.21984(16) 0.0216(8) Uani 1 1 d . . .
O4 0.5727(3) 0.28892(16) 0.32101(16) 0.0203(8) Uani 1 1 d . . .
O5 0.7307(4) 0.2137(2) 0.40710(18) 0.0299(9) Uani 1 1 d . . .
O6 0.6976(4) 0.3812(2) -0.01159(18) 0.0366(10) Uani 1 1 d . . .
N1 0.8395(3) 0.2005(2) 0.18656(19) 0.0214(10) Uani 1 1 d . . .
N2 0.8296(3) 0.16174(18) 0.28495(19) 0.0190(9) Uani 1 1 d . . .
N3 0.5942(4) 0.16780(19) 0.1894(2) 0.0213(9) Uani 1 1 d . . .
N4 0.5797(3) 0.15293(19) 0.2927(2) 0.0213(10) Uani 1 1 d . . .
C1 0.8257(4) 0.3386(2) 0.2714(2) 0.0178(11) Uani 1 1 d . . .
C2 0.8941(4) 0.3957(2) 0.2849(2) 0.0227(12) Uani 1 1 d . . .
C3 0.9353(4) 0.4420(2) 0.2418(3) 0.0273(13) Uani 1 1 d . . .
C4 0.9953(5) 0.4898(2) 0.2754(3) 0.0308(14) Uani 1 1 d . . .
C5 0.9893(5) 0.4744(3) 0.3384(3) 0.0326(14) Uani 1 1 d . . .
C6 0.9264(4) 0.4162(2) 0.3444(3) 0.0242(12) Uani 1 1 d . . .
C7 0.6632(5) 0.4845(3) 0.2795(4) 0.0436(17) Uani 1 1 d . . .
C8 0.6739(6) 0.4886(4) 0.3425(3) 0.053(2) Uani 1 1 d . . .
C9 0.7351(7) 0.5433(4) 0.3572(4) 0.058(2) Uani 1 1 d . . .
C10 0.7627(6) 0.5756(3) 0.3032(5) 0.060(2) Uani 1 1 d . . .
C11 0.7167(6) 0.5383(4) 0.2536(3) 0.053(2) Uani 1 1 d . . .
C12 0.5221(4) 0.3132(2) 0.2754(3) 0.0248(13) Uani 1 1 d . . .
C13 0.4270(4) 0.3574(2) 0.2863(3) 0.0261(12) Uani 1 1 d . . .
C14 0.3586(5) 0.3874(3) 0.2403(3) 0.0342(14) Uani 1 1 d . . .
C15 0.2715(5) 0.4213(3) 0.2701(3) 0.0376(16) Uani 1 1 d . . .
C16 0.2839(5) 0.4125(3) 0.3333(3) 0.0380(16) Uani 1 1 d . . .
C17 0.3799(5) 0.3731(3) 0.3442(3) 0.0333(14) Uani 1 1 d . . .
C18 0.1229(6) 0.2820(3) 0.3256(4) 0.053(2) Uani 1 1 d . . .
C19 0.1165(6) 0.2869(3) 0.2616(4) 0.053(2) Uani 1 1 d . . .
C20 0.2082(6) 0.2525(3) 0.2361(4) 0.055(2) Uani 1 1 d . . .
C21 0.2718(5) 0.2262(3) 0.2851(4) 0.054(2) Uani 1 1 d . . .
C22 0.2198(5) 0.2431(3) 0.3405(4) 0.051(2) Uani 1 1 d . . .
C23 0.8807(4) 0.1654(2) 0.2319(2) 0.0219(12) Uani 1 1 d . . .
C24 0.8763(4) 0.1167(2) 0.3271(2) 0.0212(11) Uani 1 1 d . . .
C25 0.9882(4) 0.1200(2) 0.3455(2) 0.0238(12) Uani 1 1 d . . .
C26 1.0297(4) 0.0713(3) 0.3831(3) 0.0260(12) Uani 1 1 d . . .
C27 0.9637(5) 0.0204(3) 0.4030(3) 0.0287(13) Uani 1 1 d . . .
C28 0.8517(5) 0.0197(2) 0.3848(3) 0.0263(12) Uani 1 1 d . . .
C29 0.8064(4) 0.0664(2) 0.3473(2) 0.0239(12) Uani 1 1 d . . .
C30 0.9049(4) 0.2032(2) 0.1318(2) 0.0217(11) Uani 1 1 d . . .
C31 0.9308(5) 0.1459(3) 0.1011(2) 0.0274(12) Uani 1 1 d . . .
C32 0.9975(5) 0.1495(3) 0.0489(2) 0.0301(13) Uani 1 1 d . . .
C33 1.0388(5) 0.2075(3) 0.0277(3) 0.0316(13) Uani 1 1 d . . .
C34 1.0118(5) 0.2626(3) 0.0592(3) 0.0335(14) Uani 1 1 d . . .
C35 0.9445(4) 0.2624(3) 0.1113(3) 0.0262(12) Uani 1 1 d . . .
C36 0.5524(4) 0.1364(2) 0.2361(2) 0.0222(11) Uani 1 1 d . . .
C37 0.5264(4) 0.1189(2) 0.3417(2) 0.0191(11) Uani 1 1 d . . .
C38 0.5135(4) 0.0520(2) 0.3403(2) 0.0213(11) Uani 1 1 d . . .
C39 0.4634(4) 0.0209(2) 0.3888(3) 0.0248(12) Uani 1 1 d . . .
C40 0.4288(4) 0.0542(3) 0.4400(3) 0.0276(12) Uani 1 1 d . . .
C41 0.4409(4) 0.1215(3) 0.4403(2) 0.0249(12) Uani 1 1 d . . .
C42 0.4887(4) 0.1544(2) 0.3918(2) 0.0220(11) Uani 1 1 d . . .
C43 0.5661(4) 0.1424(2) 0.1300(2) 0.0241(12) Uani 1 1 d . . .
C44 0.4698(5) 0.1616(3) 0.1006(3) 0.0272(12) Uani 1 1 d . . .
C45 0.4474(5) 0.1352(3) 0.0438(3) 0.0300(13) Uani 1 1 d . . .
C46 0.5193(5) 0.0916(3) 0.0157(3) 0.0403(16) Uani 1 1 d . . .
C47 0.6162(5) 0.0745(3) 0.0467(3) 0.0437(17) Uani 1 1 d . . .
C48 0.6397(5) 0.0984(3) 0.1042(3) 0.0320(13) Uani 1 1 d . . .
C49 0.7517(15) 0.2723(7) 0.4448(4) 0.160(8) Uani 1 1 d . . .
C50 0.7956(6) 0.4044(4) 0.0169(3) 0.0533(19) Uani 1 1 d . . .
H3 0.9246 0.4409 0.1988 0.033 Uiso 1 1 calc R . .
H4 1.0333 0.5260 0.2585 0.037 Uiso 1 1 calc R . .
H5 1.0216 0.4988 0.3708 0.039 Uiso 1 1 calc R . .
H6 0.9091 0.3948 0.3815 0.029 Uiso 1 1 calc R . .
H7 0.6260 0.4509 0.2576 0.052 Uiso 1 1 calc R . .
H8 0.6438 0.4584 0.3709 0.063 Uiso 1 1 calc R . .
H9 0.7551 0.5568 0.3972 0.070 Uiso 1 1 calc R . .
H10 0.8041 0.6148 0.2999 0.072 Uiso 1 1 calc R . .
H11 0.7216 0.5483 0.2114 0.063 Uiso 1 1 calc R . .
H14 0.3700 0.3849 0.1975 0.041 Uiso 1 1 calc R . .
H15 0.2140 0.4459 0.2508 0.045 Uiso 1 1 calc R . .
H16 0.2358 0.4301 0.3637 0.046 Uiso 1 1 calc R . .
H17 0.4077 0.3597 0.3829 0.040 Uiso 1 1 calc R . .
H18 0.0721 0.3009 0.3539 0.063 Uiso 1 1 calc R . .
H19 0.0601 0.3096 0.2394 0.063 Uiso 1 1 calc R . .
H20 0.2242 0.2478 0.1940 0.066 Uiso 1 1 calc R . .
H21 0.3388 0.2013 0.2812 0.065 Uiso 1 1 calc R . .
H22 0.2441 0.2311 0.3802 0.061 Uiso 1 1 calc R . .
H23 0.9490 0.1422 0.2259 0.026 Uiso 1 1 calc R . .
H25 1.0352 0.1547 0.3327 0.029 Uiso 1 1 calc R . .
H27 0.9939 -0.0127 0.4283 0.034 Uiso 1 1 calc R . .
H29 0.7294 0.0646 0.3353 0.029 Uiso 1 1 calc R . .
H31 0.9036 0.1054 0.1155 0.033 Uiso 1 1 calc R . .
H33 1.0845 0.2092 -0.0078 0.038 Uiso 1 1 calc R . .
H35 0.9265 0.3015 0.1320 0.031 Uiso 1 1 calc R . .
H36 0.5020 0.1013 0.2294 0.027 Uiso 1 1 calc R . .
H38 0.5391 0.0278 0.3061 0.026 Uiso 1 1 calc R . .
H40 0.3977 0.0320 0.4741 0.033 Uiso 1 1 calc R . .
H42 0.4956 0.2003 0.3926 0.026 Uiso 1 1 calc R . .
H44 0.4199 0.1920 0.1186 0.033 Uiso 1 1 calc R . .
H46 0.5025 0.0741 -0.0234 0.048 Uiso 1 1 calc R . .
H48 0.7052 0.0848 0.1257 0.038 Uiso 1 1 calc R . .
H5O 0.713(9) 0.189(5) 0.424(5) 0.09(4) Uiso 1 1 d . . .
H6A 0.6574 0.3619 0.0141 0.055 Uiso 1 1 calc R . .
H49A 0.8308 0.2729 0.4579 0.239 Uiso 1 1 calc R . .
H49B 0.7026 0.2715 0.4806 0.239 Uiso 1 1 calc R . .
H49C 0.7356 0.3112 0.4206 0.239 Uiso 1 1 calc R . .
H50A 0.7927 0.4518 0.0191 0.080 Uiso 1 1 calc R . .
H50B 0.8618 0.3911 -0.0067 0.080 Uiso 1 1 calc R . .
H50C 0.8009 0.3864 0.0582 0.080 Uiso 1 1 calc R . .

loop_
_atom_site_aniso_label
_atom_site_aniso_U_11
_atom_site_aniso_U_22
_atom_site_aniso_U_33
_atom_site_aniso_U_12
_atom_site_aniso_U_13
_atom_site_aniso_U_23
Ru1 0.0138(2) 0.0227(2) 0.0136(2) 0.00035(13) 0.00477(17) 0.00209(13)
Ru2 0.0151(2) 0.0228(2) 0.0136(2) 0.00143(13) 0.00492(18) 0.00166(13)
Fe1 0.0189(4) 0.0255(4) 0.0248(5) 0.0026(3) 0.0060(4) 0.0004(3)
Fe2 0.0165(4) 0.0324(4) 0.0390(6) 0.0051(3) 0.0068(4) -0.0001(4)
Cl1 0.0293(7) 0.0357(6) 0.0162(7) 0.0001(5) 0.0039(6) 0.0051(5)
Cl2 0.0189(7) 0.0555(8) 0.0359(9) 0.0054(6) -0.0040(6) 0.0048(6)
Cl3 0.0370(8) 0.0395(7) 0.0513(10) -0.0070(6) 0.0014(8) 0.0205(7)
Cl4 0.0471(9) 0.0497(8) 0.0362(9) 0.0083(7) 0.0162(8) -0.0145(6)
Cl5 0.0516(10) 0.0454(8) 0.0857(14) -0.0067(7) 0.0417(10) 0.0160(8)
Cl6 0.0413(8) 0.0308(6) 0.0409(9) -0.0050(5) 0.0158(7) 0.0079(6)
Cl7 0.0374(8) 0.0485(7) 0.0259(8) -0.0011(6) 0.0154(7) -0.0033(6)
Cl8 0.0372(8) 0.0613(9) 0.0376(9) 0.0025(7) -0.0130(8) 0.0018(7)
Cl9 0.0441(10) 0.1123(16) 0.0700(14) 0.0255(10) -0.0047(10) -0.0602(13)
O1 0.0205(18) 0.0250(16) 0.020(2) 0.0013(13) 0.0048(17) 0.0022(14)
O2 0.0192(18) 0.0272(17) 0.023(2) -0.0011(14) 0.0064(16) 0.0040(15)
O3 0.0185(17) 0.0298(17) 0.0167(19) 0.0049(14) 0.0038(16) 0.0027(14)
O4 0.0192(18) 0.0277(16) 0.0141(19) 0.0041(14) 0.0015(16) 0.0031(14)
O5 0.034(2) 0.045(2) 0.011(2) -0.0076(18) -0.0023(19) 0.0058(17)
O6 0.037(2) 0.047(2) 0.025(2) -0.0063(18) 0.005(2) 0.0004(18)
N1 0.016(2) 0.032(2) 0.016(2) 0.0027(17) 0.0084(19) 0.0024(17)
N2 0.017(2) 0.0217(19) 0.019(2) 0.0023(15) 0.0002(19) 0.0057(16)
N3 0.017(2) 0.028(2) 0.020(2) -0.0002(16) 0.001(2) -0.0005(17)
N4 0.013(2) 0.029(2) 0.022(2) 0.0004(16) 0.0079(19) 0.0055(17)
C1 0.015(2) 0.024(2) 0.014(3) 0.0016(18) 0.006(2) -0.0012(19)
C2 0.017(2) 0.023(2) 0.028(3) 0.0023(18) 0.007(2) 0.000(2)
C3 0.021(3) 0.029(2) 0.032(3) 0.001(2) 0.011(3) 0.004(2)
C4 0.022(3) 0.024(2) 0.046(4) 0.000(2) 0.009(3) 0.003(2)
C5 0.028(3) 0.029(3) 0.041(4) -0.001(2) -0.002(3) -0.008(2)
C6 0.020(3) 0.024(2) 0.028(3) -0.0013(19) -0.003(2) 0.000(2)
C7 0.024(3) 0.046(3) 0.061(5) 0.008(2) -0.003(3) -0.008(3)
C8 0.034(4) 0.072(5) 0.053(5) 0.023(3) 0.024(4) 0.020(4)
C9 0.048(4) 0.072(5) 0.055(5) 0.026(4) 0.008(4) -0.022(4)
C10 0.033(4) 0.028(3) 0.119(8) 0.013(3) 0.000(4) -0.005(4)
C11 0.037(4) 0.077(5) 0.044(4) 0.035(4) 0.009(4) 0.023(4)
C12 0.016(3) 0.028(2) 0.030(3) -0.003(2) 0.011(3) 0.000(2)
C13 0.022(3) 0.028(2) 0.029(3) 0.001(2) 0.009(3) -0.003(2)
C14 0.023(3) 0.043(3) 0.037(4) 0.006(2) 0.009(3) 0.010(3)
C15 0.024(3) 0.034(3) 0.055(4) 0.010(2) 0.010(3) 0.012(3)
C16 0.025(3) 0.037(3) 0.052(4) 0.004(2) 0.018(3) -0.010(3)
C17 0.027(3) 0.037(3) 0.036(4) 0.000(2) 0.011(3) -0.013(3)
C18 0.030(4) 0.045(4) 0.083(6) -0.002(3) 0.018(4) 0.013(4)
C19 0.023(3) 0.039(3) 0.097(7) -0.003(2) -0.005(4) -0.009(4)
C20 0.031(4) 0.057(4) 0.078(6) 0.008(3) -0.016(4) -0.023(4)
C21 0.019(3) 0.034(3) 0.109(7) 0.002(2) -0.004(4) -0.005(4)
C22 0.021(3) 0.045(3) 0.087(6) 0.003(3) 0.008(4) 0.028(4)
C23 0.018(3) 0.025(2) 0.023(3) 0.0065(19) 0.007(2) 0.002(2)
C24 0.019(2) 0.028(2) 0.017(3) 0.0020(19) 0.004(2) -0.0027(19)
C25 0.019(3) 0.032(3) 0.021(3) -0.001(2) 0.003(2) 0.000(2)
C26 0.016(3) 0.038(3) 0.024(3) 0.005(2) 0.000(2) -0.004(2)
C27 0.026(3) 0.036(3) 0.024(3) 0.007(2) 0.003(3) 0.009(2)
C28 0.027(3) 0.026(2) 0.026(3) 0.003(2) 0.007(3) 0.008(2)
C29 0.014(2) 0.032(3) 0.025(3) 0.001(2) -0.001(2) 0.001(2)
C30 0.015(2) 0.033(3) 0.017(3) 0.0034(19) 0.009(2) 0.001(2)
C31 0.026(3) 0.032(3) 0.024(3) 0.003(2) 0.008(3) 0.001(2)
C32 0.026(3) 0.046(3) 0.019(3) 0.004(2) 0.006(3) -0.004(2)
C33 0.020(3) 0.047(3) 0.028(3) 0.002(2) 0.012(3) 0.003(2)
C34 0.021(3) 0.041(3) 0.038(4) -0.004(2) 0.013(3) 0.010(3)
C35 0.020(3) 0.033(3) 0.026(3) -0.002(2) 0.000(3) 0.000(2)
C36 0.022(3) 0.025(2) 0.020(3) -0.0036(19) 0.004(2) -0.001(2)
C37 0.010(2) 0.030(2) 0.017(3) -0.0030(18) 0.001(2) 0.004(2)
C38 0.012(2) 0.030(2) 0.022(3) 0.0019(18) 0.000(2) 0.004(2)
C39 0.014(2) 0.030(3) 0.030(3) 0.0007(19) 0.000(2) 0.008(2)
C40 0.017(3) 0.039(3) 0.027(3) -0.002(2) 0.005(3) 0.008(2)
C41 0.012(2) 0.043(3) 0.020(3) 0.001(2) 0.005(2) 0.000(2)
C42 0.015(2) 0.029(2) 0.022(3) -0.0021(18) 0.003(2) -0.002(2)
C43 0.023(3) 0.032(3) 0.017(3) -0.007(2) 0.004(2) -0.001(2)
C44 0.022(3) 0.036(3) 0.024(3) 0.001(2) 0.003(3) 0.006(2)
C45 0.023(3) 0.041(3) 0.027(3) -0.003(2) -0.002(3) 0.004(2)
C46 0.033(3) 0.060(4) 0.028(4) -0.005(3) 0.005(3) -0.008(3)
C47 0.028(3) 0.064(4) 0.039(4) 0.005(3) 0.004(3) -0.018(3)
C48 0.022(3) 0.045(3) 0.028(3) 0.002(2) 0.000(3) -0.012(2)
C49 0.266(19) 0.203(14) 0.010(4) -0.160(14) -0.015(7) 0.029(6)
C50 0.047(4) 0.069(5) 0.045(5) -0.015(3) -0.001(4) 0.016(4)

loop_
_atom_type_symbol
_atom_type_radius_bond
Ru 1.25
Fe 1.17
Cl 0.99
O 0.73
N 0.75
C 0.77
H 0.32

loop_
_geom_angle_atom_site_label_1
_geom_angle_atom_site_label_2
_geom_angle_atom_site_label_3
_geom_angle
_geom_angle_site_symmetry_1
_geom_angle_site_symmetry_2
_geom_angle_site_symmetry_3
_geom_angle_publ_flag
N4 Ru1 N2 93.51(16) . . . ?
N4 Ru1 O2 176.04(15) . . . ?
N2 Ru1 O2 90.33(15) . . . ?
N4 Ru1 O4 89.45(15) . . . ?
N2 Ru1 O4 176.83(14) . . . ?
O2 Ru1 O4 86.70(13) . . . ?
N4 Ru1 O5 99.70(16) . . . ?
N2 Ru1 O5 91.15(16) . . . ?
O2 Ru1 O5 81.17(15) . . . ?
O4 Ru1 O5 89.48(15) . . . ?
N4 Ru1 Ru2 91.47(12) . . . ?
N2 Ru1 Ru2 88.69(12) . . . ?
O2 Ru1 Ru2 87.65(10) . . . ?
O4 Ru1 Ru2 90.10(10) . . . ?
O5 Ru1 Ru2 168.82(11) . . . ?
N3 Ru2 N1 93.43(16) . . . ?
N3 Ru2 O3 90.40(15) . . . ?
N1 Ru2 O3 175.50(16) . . . ?
N3 Ru2 O1 176.52(15) . . . ?
N1 Ru2 O1 87.86(15) . . . ?
O3 Ru2 O1 88.19(13) . . . ?
N3 Ru2 Ru1 87.09(13) . . . ?
N1 Ru2 Ru1 90.24(12) . . . ?
O3 Ru2 Ru1 87.60(10) . . . ?
O1 Ru2 Ru1 89.67(10) . . . ?
N3 Ru2 Cl1 91.35(13) . . . ?
N1 Ru2 Cl1 95.63(12) . . . ?
O3 Ru2 Cl1 86.63(10) . . . ?
O1 Ru2 Cl1 91.74(10) . . . ?
Ru1 Ru2 Cl1 174.01(3) . . . ?
C3 Fe1 C2 41.35(19) . . . ?
C3 Fe1 C11 107.7(3) . . . ?
C2 Fe1 C11 130.1(3) . . . ?
C3 Fe1 C7 116.1(3) . . . ?
C2 Fe1 C7 108.5(2) . . . ?
C11 Fe1 C7 40.2(3) . . . ?
C3 Fe1 C10 130.7(3) . . . ?
C2 Fe1 C10 170.1(3) . . . ?
C11 Fe1 C10 41.5(3) . . . ?
C7 Fe1 C10 68.1(3) . . . ?
C3 Fe1 C6 69.3(2) . . . ?
C2 Fe1 C6 40.9(2) . . . ?
C11 Fe1 C6 169.0(3) . . . ?
C7 Fe1 C6 130.6(2) . . . ?
C10 Fe1 C6 148.3(3) . . . ?
C3 Fe1 C9 169.8(3) . . . ?
C2 Fe1 C9 148.4(3) . . . ?
C11 Fe1 C9 68.2(3) . . . ?
C7 Fe1 C9 67.3(3) . . . ?
C10 Fe1 C9 40.1(3) . . . ?
C6 Fe1 C9 116.6(3) . . . ?
C3 Fe1 C4 40.8(2) . . . ?
C2 Fe1 C4 68.35(19) . . . ?
C11 Fe1 C4 117.0(3) . . . ?
C7 Fe1 C4 149.3(3) . . . ?
C10 Fe1 C4 109.4(3) . . . ?
C6 Fe1 C4 68.1(2) . . . ?
C9 Fe1 C4 131.7(3) . . . ?
C3 Fe1 C8 148.9(3) . . . ?
C2 Fe1 C8 116.9(3) . . . ?
C11 Fe1 C8 67.2(3) . . . ?
C7 Fe1 C8 39.8(3) . . . ?
C10 Fe1 C8 67.0(3) . . . ?
C6 Fe1 C8 109.5(2) . . . ?
C9 Fe1 C8 39.4(3) . . . ?
C4 Fe1 C8 169.7(3) . . . ?
C3 Fe1 C5 68.8(2) . . . ?
C2 Fe1 C5 68.4(2) . . . ?
C11 Fe1 C5 149.5(3) . . . ?
C7 Fe1 C5 169.3(3) . . . ?
C10 Fe1 C5 116.7(3) . . . ?
C6 Fe1 C5 40.4(2) . . . ?
C9 Fe1 C5 109.6(3) . . . ?
C4 Fe1 C5 40.4(2) . . . ?
C8 Fe1 C5 131.5(3) . . . ?
C13 Fe2 C21 107.5(2) . . . ?
C13 Fe2 C17 41.1(2) . . . ?
C21 Fe2 C17 120.9(3) . . . ?
C13 Fe2 C20 121.7(3) . . . ?
C21 Fe2 C20 40.8(3) . . . ?
C17 Fe2 C20 156.9(2) . . . ?
C13 Fe2 C14 41.2(2) . . . ?
C21 Fe2 C14 125.2(3) . . . ?
C17 Fe2 C14 69.1(3) . . . ?
C20 Fe2 C14 108.2(3) . . . ?
C13 Fe2 C16 68.4(2) . . . ?
C21 Fe2 C16 156.4(3) . . . ?
C17 Fe2 C16 40.7(2) . . . ?
C20 Fe2 C16 161.3(3) . . . ?
C14 Fe2 C16 68.0(2) . . . ?
C13 Fe2 C19 157.3(3) . . . ?
C21 Fe2 C19 68.2(3) . . . ?
C17 Fe2 C19 160.5(3) . . . ?
C20 Fe2 C19 40.6(3) . . . ?
C14 Fe2 C19 121.8(3) . . . ?
C16 Fe2 C19 124.5(3) . . . ?
C13 Fe2 C18 160.9(3) . . . ?
C21 Fe2 C18 68.2(3) . . . ?
C17 Fe2 C18 123.7(3) . . . ?
C20 Fe2 C18 68.1(3) . . . ?
C14 Fe2 C18 156.4(3) . . . ?
C16 Fe2 C18 107.6(3) . . . ?
C19 Fe2 C18 40.2(3) . . . ?
C13 Fe2 C15 68.3(2) . . . ?
C21 Fe2 C15 162.0(3) . . . ?
C17 Fe2 C15 68.2(3) . . . ?
C20 Fe2 C15 125.3(3) . . . ?
C14 Fe2 C15 40.2(2) . . . ?
C16 Fe2 C15 40.0(3) . . . ?
C19 Fe2 C15 108.5(3) . . . ?
C18 Fe2 C15 121.5(2) . . . ?
C13 Fe2 C22 123.9(3) . . . ?
C21 Fe2 C22 40.2(3) . . . ?
C17 Fe2 C22 106.7(3) . . . ?
C20 Fe2 C22 68.2(4) . . . ?
C14 Fe2 C22 161.5(2) . . . ?
C16 Fe2 C22 121.4(3) . . . ?
C19 Fe2 C22 68.1(3) . . . ?
C18 Fe2 C22 40.9(3) . . . ?
C15 Fe2 C22 156.6(3) . . . ?
C1 O1 Ru2 117.5(3) . . . ?
C1 O2 Ru1 120.5(3) . . . ?
C12 O3 Ru2 118.9(3) . . . ?
C12 O4 Ru1 117.2(3) . . . ?
C49 O5 Ru1 120.4(5) . . . ?
C49 O5 H5O 113(9) . . . ?
Ru1 O5 H5O 123(9) . . . ?
C50 O6 H6A 109.50 . . . ?
C23 N1 C30 116.8(4) . . . ?
C23 N1 Ru2 118.0(3) . . . ?
C30 N1 Ru2 125.2(3) . . . ?
C23 N2 C24 115.7(4) . . . ?
C23 N2 Ru1 119.5(3) . . . ?
C24 N2 Ru1 124.7(3) . . . ?
C36 N3 C43 116.1(4) . . . ?
C36 N3 Ru2 121.5(4) . . . ?
C43 N3 Ru2 122.4(3) . . . ?
C36 N4 C37 118.0(4) . . . ?
C36 N4 Ru1 117.4(3) . . . ?
C37 N4 Ru1 124.6(3) . . . ?
O2 C1 O1 123.6(5) . . . ?
O2 C1 C2 117.4(5) . . . ?
O1 C1 C2 119.0(4) . . . ?
C6 C2 C3 108.4(5) . . . ?
C6 C2 C1 125.0(4) . . . ?
C3 C2 C1 126.5(5) . . . ?
C6 C2 Fe1 70.2(3) . . . ?
C3 C2 Fe1 69.3(3) . . . ?
C1 C2 Fe1 124.1(3) . . . ?
C4 C3 C2 106.9(5) . . . ?
C4 C3 Fe1 70.6(3) . . . ?
C2 C3 Fe1 69.4(3) . . . ?
C4 C3 H3 126.50 . . . ?
C2 C3 H3 126.50 . . . ?
Fe1 C3 H3 125.10 . . . ?
C5 C4 C3 108.9(5) . . . ?
C5 C4 Fe1 70.2(3) . . . ?
C3 C4 Fe1 68.6(3) . . . ?
C5 C4 H4 125.50 . . . ?
C3 C4 H4 125.50 . . . ?
Fe1 C4 H4 127.20 . . . ?
C4 C5 C6 107.8(5) . . . ?
C4 C5 Fe1 69.4(3) . . . ?
C6 C5 Fe1 69.1(3) . . . ?
C4 C5 H5 126.10 . . . ?
C6 C5 H5 126.10 . . . ?
Fe1 C5 H5 127.00 . . . ?
C5 C6 C2 107.9(5) . . . ?
C5 C6 Fe1 70.5(3) . . . ?
C2 C6 Fe1 68.9(3) . . . ?
C5 C6 H6 126.10 . . . ?
C2 C6 H6 126.10 . . . ?
Fe1 C6 H6 126.10 . . . ?
C8 C7 C11 108.4(7) . . . ?
C8 C7 Fe1 70.9(4) . . . ?
C11 C7 Fe1 69.8(4) . . . ?
C8 C7 H7 125.80 . . . ?
C11 C7 H7 125.80 . . . ?
Fe1 C7 H7 125.10 . . . ?
C9 C8 C7 109.1(6) . . . ?
C9 C8 Fe1 70.0(4) . . . ?
C7 C8 Fe1 69.3(3) . . . ?
C9 C8 H8 125.40 . . . ?
C7 C8 H8 125.40 . . . ?
Fe1 C8 H8 126.80 . . . ?
C8 C9 C10 108.4(7) . . . ?
C8 C9 Fe1 70.6(4) . . . ?
C10 C9 Fe1 69.5(4) . . . ?
C8 C9 H9 125.80 . . . ?
C10 C9 H9 125.80 . . . ?
Fe1 C9 H9 125.70 . . . ?
C9 C10 C11 107.3(6) . . . ?
C9 C10 Fe1 70.4(4) . . . ?
C11 C10 Fe1 69.2(4) . . . ?
C9 C10 H10 126.40 . . . ?
C11 C10 H10 126.40 . . . ?
Fe1 C10 H10 125.60 . . . ?
C7 C11 C10 106.8(7) . . . ?
C7 C11 Fe1 69.9(4) . . . ?
C10 C11 Fe1 69.3(4) . . . ?
C7 C11 H11 126.60 . . . ?
C10 C11 H11 126.60 . . . ?
Fe1 C11 H11 125.70 . . . ?
O4 C12 O3 124.9(5) . . . ?
O4 C12 C13 118.6(5) . . . ?
O3 C12 C13 116.6(5) . . . ?
C17 C13 C14 107.9(5) . . . ?
C17 C13 C12 126.0(5) . . . ?
C14 C13 C12 125.8(5) . . . ?
C17 C13 Fe2 69.7(3) . . . ?
C14 C13 Fe2 70.0(3) . . . ?
C12 C13 Fe2 121.4(4) . . . ?
C15 C14 C13 107.5(5) . . . ?
C15 C14 Fe2 70.4(3) . . . ?
C13 C14 Fe2 68.8(3) . . . ?
C15 C14 H14 126.30 . . . ?
C13 C14 H14 126.30 . . . ?
Fe2 C14 H14 126.10 . . . ?
C16 C15 C14 108.6(5) . . . ?
C16 C15 Fe2 69.5(3) . . . ?
C14 C15 Fe2 69.4(3) . . . ?
C16 C15 H15 125.70 . . . ?
C14 C15 H15 125.70 . . . ?
Fe2 C15 H15 127.10 . . . ?
C15 C16 C17 108.8(5) . . . ?
C15 C16 Fe2 70.5(3) . . . ?
C17 C16 Fe2 69.2(3) . . . ?
C15 C16 H16 125.60 . . . ?
C17 C16 H16 125.60 . . . ?
Fe2 C16 H16 126.20 . . . ?
C16 C17 C13 107.2(6) . . . ?
C16 C17 Fe2 70.1(4) . . . ?
C13 C17 Fe2 69.2(3) . . . ?
C16 C17 H17 126.40 . . . ?
C13 C17 H17 126.40 . . . ?
Fe2 C17 H17 125.90 . . . ?
C19 C18 C22 107.9(7) . . . ?
C19 C18 Fe2 69.7(4) . . . ?
C22 C18 Fe2 69.9(4) . . . ?
C19 C18 H18 126.00 . . . ?
C22 C18 H18 126.00 . . . ?
Fe2 C18 H18 126.00 . . . ?
C18 C19 C20 108.5(7) . . . ?
C18 C19 Fe2 70.1(4) . . . ?
C20 C19 Fe2 69.5(4) . . . ?
C18 C19 H19 125.80 . . . ?
C20 C19 H19 125.80 . . . ?
Fe2 C19 H19 126.20 . . . ?
C19 C20 C21 107.5(8) . . . ?
C19 C20 Fe2 69.9(4) . . . ?
C21 C20 Fe2 69.2(4) . . . ?
C19 C20 H20 126.30 . . . ?
C21 C20 H20 126.30 . . . ?
Fe2 C20 H20 126.10 . . . ?
C22 C21 C20 109.0(6) . . . ?
C22 C21 Fe2 71.1(4) . . . ?
C20 C21 Fe2 70.0(4) . . . ?
C22 C21 H21 125.50 . . . ?
C20 C21 H21 125.50 . . . ?
Fe2 C21 H21 125.00 . . . ?
C21 C22 C18 107.1(7) . . . ?
C21 C22 Fe2 68.7(4) . . . ?
C18 C22 Fe2 69.2(4) . . . ?
C21 C22 H22 126.40 . . . ?
C18 C22 H22 126.40 . . . ?
Fe2 C22 H22 127.20 . . . ?
N2 C23 N1 121.8(4) . . . ?
N2 C23 H23 119.10 . . . ?
N1 C23 H23 119.10 . . . ?
C25 C24 C29 120.7(5) . . . ?
C25 C24 N2 121.8(4) . . . ?
C29 C24 N2 117.4(5) . . . ?
C24 C25 C26 118.3(5) . . . ?
C24 C25 H25 120.90 . . . ?
C26 C25 H25 120.90 . . . ?
C27 C26 C25 122.6(5) . . . ?
C27 C26 Cl2 118.8(5) . . . ?
C25 C26 Cl2 118.6(4) . . . ?
C26 C27 C28 117.3(5) . . . ?
C26 C27 H27 121.30 . . . ?
C28 C27 H27 121.30 . . . ?
C29 C28 C27 122.5(5) . . . ?
C29 C28 Cl3 118.4(4) . . . ?
C27 C28 Cl3 119.1(4) . . . ?
C28 C29 C24 118.6(5) . . . ?
C28 C29 H29 120.70 . . . ?
C24 C29 H29 120.70 . . . ?
C35 C30 C31 121.1(4) . . . ?
C35 C30 N1 119.5(4) . . . ?
C31 C30 N1 119.4(4) . . . ?
C32 C31 C30 118.4(5) . . . ?
C32 C31 H31 120.80 . . . ?
C30 C31 H31 120.80 . . . ?
C33 C32 C31 121.8(5) . . . ?
C33 C32 Cl4 119.2(4) . . . ?
C31 C32 Cl4 119.0(4) . . . ?
C34 C33 C32 117.9(5) . . . ?
C34 C33 H33 121.00 . . . ?
C32 C33 H33 121.00 . . . ?
C33 C34 C35 123.1(5) . . . ?
C33 C34 Cl5 117.9(4) . . . ?
C35 C34 Cl5 119.0(5) . . . ?
C30 C35 C34 117.7(5) . . . ?
C30 C35 H35 121.20 . . . ?
C34 C35 H35 121.20 . . . ?
N3 C36 N4 120.8(5) . . . ?
N3 C36 H36 119.60 . . . ?
N4 C36 H36 119.60 . . . ?
C38 C37 C42 120.3(4) . . . ?
C38 C37 N4 121.3(4) . . . ?
C42 C37 N4 118.4(4) . . . ?
C39 C38 C37 119.5(5) . . . ?
C39 C38 H38 120.20 . . . ?
C37 C38 H38 120.20 . . . ?
C38 C39 C40 121.8(5) . . . ?
C38 C39 Cl6 119.3(4) . . . ?
C40 C39 Cl6 119.0(4) . . . ?
C39 C40 C41 117.9(5) . . . ?
C39 C40 H40 121.10 . . . ?
C41 C40 H40 121.10 . . . ?
C42 C41 C40 121.8(5) . . . ?
C42 C41 Cl7 118.7(4) . . . ?
C40 C41 Cl7 119.4(4) . . . ?
C41 C42 C37 118.6(5) . . . ?
C41 C42 H42 120.70 . . . ?
C37 C42 H42 120.70 . . . ?
C44 C43 C48 121.7(5) . . . ?
C44 C43 N3 120.7(5) . . . ?
C48 C43 N3 117.6(5) . . . ?
C43 C44 C45 117.9(5) . . . ?
C43 C44 H44 121.10 . . . ?
C45 C44 H44 121.10 . . . ?
C46 C45 C44 122.6(6) . . . ?
C46 C45 Cl8 118.9(5) . . . ?
C44 C45 Cl8 118.4(4) . . . ?
C47 C46 C45 117.3(6) . . . ?
C47 C46 H46 121.30 . . . ?
C45 C46 H46 121.30 . . . ?
C46 C47 C48 121.6(5) . . . ?
C46 C47 Cl9 119.8(5) . . . ?
C48 C47 Cl9 118.5(5) . . . ?
C43 C48 C47 118.8(6) . . . ?
C43 C48 H48 120.60 . . . ?
C47 C48 H48 120.60 . . . ?
O5 C49 H49A 109.50 . . . ?
O5 C49 H49B 109.50 . . . ?
H49A C49 H49B 109.50 . . . ?
O5 C49 H49C 109.50 . . . ?
H49A C49 H49C 109.50 . . . ?
H49B C49 H49C 109.50 . . . ?
O6 C50 H50A 109.50 . . . ?
O6 C50 H50B 109.50 . . . ?
H50A C50 H50B 109.50 . . . ?
O6 C50 H50C 109.50 . . . ?
H50A C50 H50C 109.50 . . . ?
H50B C50 H50C 109.50 . . . ?

loop_
_geom_bond_atom_site_label_1
_geom_bond_atom_site_label_2
_geom_bond_distance
_geom_bond_site_symmetry_1
_geom_bond_site_symmetry_2
_geom_bond_publ_flag
Ru1 N4 2.034(4) . . ?
Ru1 N2 2.048(4) . . ?
Ru1 O2 2.051(3) . . ?
Ru1 O4 2.052(3) . . ?
Ru1 O5 2.310(4) . . ?
Ru1 Ru2 2.3169(5) . . ?
Ru2 N3 2.048(4) . . ?
Ru2 N1 2.052(4) . . ?
Ru2 O3 2.065(3) . . ?
Ru2 O1 2.071(3) . . ?
Ru2 Cl1 2.4628(13) . . ?
Fe1 C3 2.027(5) . . ?
Fe1 C2 2.028(5) . . ?
Fe1 C11 2.032(7) . . ?
Fe1 C7 2.033(7) . . ?
Fe1 C10 2.033(6) . . ?
Fe1 C6 2.045(5) . . ?
Fe1 C9 2.045(6) . . ?
Fe1 C4 2.053(5) . . ?
Fe1 C8 2.053(6) . . ?
Fe1 C5 2.063(6) . . ?
Fe2 C13 2.027(5) . . ?
Fe2 C21 2.030(6) . . ?
Fe2 C17 2.034(6) . . ?
Fe2 C20 2.040(7) . . ?
Fe2 C14 2.044(5) . . ?
Fe2 C16 2.045(6) . . ?
Fe2 C19 2.045(7) . . ?
Fe2 C18 2.051(6) . . ?
Fe2 C15 2.058(6) . . ?
Fe2 C22 2.061(6) . . ?
Cl2 C26 1.739(6) . . ?
Cl3 C28 1.746(5) . . ?
Cl4 C32 1.740(5) . . ?
Cl5 C34 1.735(5) . . ?
Cl6 C39 1.731(5) . . ?
Cl7 C41 1.729(5) . . ?
Cl8 C45 1.747(6) . . ?
Cl9 C47 1.744(6) . . ?
O1 C1 1.271(6) . . ?
O2 C1 1.266(6) . . ?
O3 C12 1.276(6) . . ?
O4 C12 1.268(7) . . ?
O5 C49 1.484(13) . . ?
O5 H5O 0.67(10) . . ?
O6 C50 1.402(8) . . ?
O6 H6A 0.8400 . . ?
N1 C23 1.322(7) . . ?
N1 C30 1.432(5) . . ?
N2 C23 1.315(6) . . ?
N2 C24 1.422(7) . . ?
N3 C36 1.311(6) . . ?
N3 C43 1.443(7) . . ?
N4 C36 1.325(7) . . ?
N4 C37 1.433(6) . . ?
C1 C2 1.460(7) . . ?
C2 C6 1.424(8) . . ?
C2 C3 1.432(7) . . ?
C3 C4 1.421(8) . . ?
C3 H3 0.9500 . . ?
C4 C5 1.419(9) . . ?
C4 H4 0.9500 . . ?
C5 C6 1.420(7) . . ?
C5 H5 0.9500 . . ?
C6 H6 0.9500 . . ?
C7 C8 1.391(10) . . ?
C7 C11 1.398(10) . . ?
C7 H7 0.9500 . . ?
C8 C9 1.381(11) . . ?
C8 H8 0.9500 . . ?
C9 C10 1.398(12) . . ?
C9 H9 0.9500 . . ?
C10 C11 1.439(11) . . ?
C10 H10 0.9500 . . ?
C11 H11 0.9500 . . ?
C12 C13 1.471(7) . . ?
C13 C17 1.426(7) . . ?
C13 C14 1.433(8) . . ?
C14 C15 1.410(7) . . ?
C14 H14 0.9500 . . ?
C15 C16 1.404(9) . . ?
C15 H15 0.9500 . . ?
C16 C17 1.419(8) . . ?
C16 H16 0.9500 . . ?
C17 H17 0.9500 . . ?
C18 C19 1.408(12) . . ?
C18 C22 1.437(9) . . ?
C18 H18 0.9500 . . ?
C19 C20 1.416(9) . . ?
C19 H19 0.9500 . . ?
C20 C21 1.418(12) . . ?
C20 H20 0.9500 . . ?
C21 C22 1.407(11) . . ?
C21 H21 0.9500 . . ?
C22 H22 0.9500 . . ?
C23 H23 0.9500 . . ?
C24 C25 1.387(8) . . ?
C24 C29 1.400(7) . . ?
C25 C26 1.390(8) . . ?
C25 H25 0.9500 . . ?
C26 C27 1.381(8) . . ?
C27 C28 1.386(8) . . ?
C27 H27 0.9500 . . ?
C28 C29 1.375(7) . . ?
C29 H29 0.9500 . . ?
C30 C35 1.384(7) . . ?
C30 C31 1.396(7) . . ?
C31 C32 1.395(7) . . ?
C31 H31 0.9500 . . ?
C32 C33 1.375(8) . . ?
C33 C34 1.370(8) . . ?
C33 H33 0.9500 . . ?
C34 C35 1.395(7) . . ?
C35 H35 0.9500 . . ?
C36 H36 0.9500 . . ?
C37 C38 1.389(7) . . ?
C37 C42 1.395(7) . . ?
C38 C39 1.379(7) . . ?
C38 H38 0.9500 . . ?
C39 C40 1.380(7) . . ?
C40 C41 1.398(7) . . ?
C40 H40 0.9500 . . ?
C41 C42 1.384(7) . . ?
C42 H42 0.9500 . . ?
C43 C44 1.368(8) . . ?
C43 C48 1.380(7) . . ?
C44 C45 1.385(8) . . ?
C44 H44 0.9500 . . ?
C45 C46 1.385(8) . . ?
C46 C47 1.379(10) . . ?
C46 H46 0.9500 . . ?
C47 C48 1.382(9) . . ?
C48 H48 0.9500 . . ?
C49 H49A 0.9800 . . ?
C49 H49B 0.9800 . . ?
C49 H49C 0.9800 . . ?
C50 H50A 0.9800 . . ?
C50 H50B 0.9800 . . ?
C50 H50C 0.9800 . . ?

loop_
_geom_hbond_atom_site_label_D
_geom_hbond_atom_site_label_H
_geom_hbond_atom_site_label_A
_geom_hbond_distance_DH
_geom_hbond_distance_HA
_geom_hbond_distance_DA
_geom_hbond_angle_DHA
_geom_hbond_site_symmetry_D
_geom_hbond_site_symmetry_A
_geom_hbond_publ_flag
O5 H5O O6 0.6610 2.03(11) 2.678(8) 165(12) . 4_566 ?
O6 H6A Cl1 0.8394 2.4201(13) 3.132(6) 143.1(3) . . ?

loop_
_geom_torsion_atom_site_label_1
_geom_torsion_atom_site_label_2
_geom_torsion_atom_site_label_3
_geom_torsion_atom_site_label_4
_geom_torsion
_geom_torsion_site_symmetry_1
_geom_torsion_site_symmetry_2
_geom_torsion_site_symmetry_3
_geom_torsion_site_symmetry_4
_geom_torsion_publ_flag
N4 Ru1 Ru2 N3 -9.70(16) . . . . ?
N2 Ru1 Ru2 N3 83.77(16) . . . . ?
O2 Ru1 Ru2 N3 174.16(14) . . . . ?
O4 Ru1 Ru2 N3 -99.15(15) . . . . ?
O5 Ru1 Ru2 N3 173.1(6) . . . . ?
N4 Ru1 Ru2 N1 -103.12(16) . . . . ?
N2 Ru1 Ru2 N1 -9.65(16) . . . . ?
O2 Ru1 Ru2 N1 80.74(15) . . . . ?
O4 Ru1 Ru2 N1 167.43(15) . . . . ?
O5 Ru1 Ru2 N1 79.6(6) . . . . ?
N4 Ru1 Ru2 O3 80.82(15) . . . . ?
N2 Ru1 Ru2 O3 174.30(15) . . . . ?
O2 Ru1 Ru2 O3 -95.32(13) . . . . ?
O4 Ru1 Ru2 O3 -8.62(14) . . . . ?
O5 Ru1 Ru2 O3 -96.4(6) . . . . ?
N4 Ru1 Ru2 O1 169.02(14) . . . . ?
N2 Ru1 Ru2 O1 -97.50(14) . . . . ?
O2 Ru1 Ru2 O1 -7.12(13) . . . . ?
O4 Ru1 Ru2 O1 79.57(13) . . . . ?
O5 Ru1 Ru2 O1 -8.2(6) . . . . ?
N4 Ru1 Ru2 Cl1 65.3(3) . . . . ?
N2 Ru1 Ru2 Cl1 158.8(3) . . . . ?
O2 Ru1 Ru2 Cl1 -110.8(3) . . . . ?
O4 Ru1 Ru2 Cl1 -24.1(3) . . . . ?
O5 Ru1 Ru2 Cl1 -111.9(7) . . . . ?
N3 Ru2 O1 C1 28(3) . . . . ?
N1 Ru2 O1 C1 -83.4(3) . . . . ?
O3 Ru2 O1 C1 94.4(3) . . . . ?
Ru1 Ru2 O1 C1 6.8(3) . . . . ?
Cl1 Ru2 O1 C1 -179.0(3) . . . . ?
N4 Ru1 O2 C1 -67(2) . . . . ?
N2 Ru1 O2 C1 99.0(3) . . . . ?
O4 Ru1 O2 C1 -79.9(3) . . . . ?
O5 Ru1 O2 C1 -169.9(3) . . . . ?
Ru2 Ru1 O2 C1 10.3(3) . . . . ?
N3 Ru2 O3 C12 97.4(4) . . . . ?
N1 Ru2 O3 C12 -51.0(19) . . . . ?
O1 Ru2 O3 C12 -79.4(4) . . . . ?
Ru1 Ru2 O3 C12 10.3(3) . . . . ?
Cl1 Ru2 O3 C12 -171.3(3) . . . . ?
N4 Ru1 O4 C12 -81.4(3) . . . . ?
N2 Ru1 O4 C12 77(3) . . . . ?
O2 Ru1 O4 C12 97.7(3) . . . . ?
O5 Ru1 O4 C12 178.9(3) . . . . ?
Ru2 Ru1 O4 C12 10.1(3) . . . . ?
N4 Ru1 O5 C49 -142.6(9) . . . . ?
N2 Ru1 O5 C49 123.7(9) . . . . ?
O2 Ru1 O5 C49 33.5(8) . . . . ?
O4 Ru1 O5 C49 -53.2(9) . . . . ?
Ru2 Ru1 O5 C49 34.6(11) . . . . ?
N3 Ru2 N1 C23 -78.2(4) . . . . ?
O3 Ru2 N1 C23 70.0(19) . . . . ?
O1 Ru2 N1 C23 98.5(4) . . . . ?
Ru1 Ru2 N1 C23 8.9(4) . . . . ?
Cl1 Ru2 N1 C23 -169.9(4) . . . . ?
N3 Ru2 N1 C30 104.1(4) . . . . ?
O3 Ru2 N1 C30 -107.6(18) . . . . ?
O1 Ru2 N1 C30 -79.1(4) . . . . ?
Ru1 Ru2 N1 C30 -168.8(4) . . . . ?
Cl1 Ru2 N1 C30 12.4(4) . . . . ?
N4 Ru1 N2 C23 105.1(4) . . . . ?
O2 Ru1 N2 C23 -73.9(4) . . . . ?
O4 Ru1 N2 C23 -54(3) . . . . ?
O5 Ru1 N2 C23 -155.1(4) . . . . ?
Ru2 Ru1 N2 C23 13.7(4) . . . . ?
N4 Ru1 N2 C24 -79.1(4) . . . . ?
O2 Ru1 N2 C24 101.9(4) . . . . ?
O4 Ru1 N2 C24 122(3) . . . . ?
O5 Ru1 N2 C24 20.7(4) . . . . ?
Ru2 Ru1 N2 C24 -170.5(4) . . . . ?
N1 Ru2 N3 C36 101.7(4) . . . . ?
O3 Ru2 N3 C36 -76.0(4) . . . . ?
O1 Ru2 N3 C36 -10(3) . . . . ?
Ru1 Ru2 N3 C36 11.6(4) . . . . ?
Cl1 Ru2 N3 C36 -162.6(4) . . . . ?
N1 Ru2 N3 C43 -79.6(4) . . . . ?
O3 Ru2 N3 C43 102.7(4) . . . . ?
O1 Ru2 N3 C43 169(2) . . . . ?
Ru1 Ru2 N3 C43 -169.7(4) . . . . ?
Cl1 Ru2 N3 C43 16.1(4) . . . . ?
N2 Ru1 N4 C36 -77.5(4) . . . . ?
O2 Ru1 N4 C36 88(2) . . . . ?
O4 Ru1 N4 C36 101.3(4) . . . . ?
O5 Ru1 N4 C36 -169.3(4) . . . . ?
Ru2 Ru1 N4 C36 11.2(4) . . . . ?
N2 Ru1 N4 C37 100.3(4) . . . . ?
O2 Ru1 N4 C37 -94(2) . . . . ?
O4 Ru1 N4 C37 -80.8(4) . . . . ?
O5 Ru1 N4 C37 8.6(4) . . . . ?
Ru2 Ru1 N4 C37 -170.9(4) . . . . ?
Ru1 O2 C1 O1 -7.9(6) . . . . ?
Ru1 O2 C1 C2 172.1(3) . . . . ?
Ru2 O1 C1 O2 -0.6(6) . . . . ?
Ru2 O1 C1 C2 179.4(3) . . . . ?
O2 C1 C2 C6 -12.2(7) . . . . ?
O1 C1 C2 C6 167.8(4) . . . . ?
O2 C1 C2 C3 171.0(4) . . . . ?
O1 C1 C2 C3 -9.0(7) . . . . ?
O2 C1 C2 Fe1 -100.8(5) . . . . ?
O1 C1 C2 Fe1 79.2(5) . . . . ?
C3 Fe1 C2 C6 119.7(4) . . . . ?
C11 Fe1 C2 C6 -171.1(3) . . . . ?
C7 Fe1 C2 C6 -131.5(3) . . . . ?
C10 Fe1 C2 C6 160.0(14) . . . . ?
C9 Fe1 C2 C6 -55.1(6) . . . . ?
C4 Fe1 C2 C6 81.1(3) . . . . ?
C8 Fe1 C2 C6 -89.1(4) . . . . ?
C5 Fe1 C2 C6 37.6(3) . . . . ?
C11 Fe1 C2 C3 69.3(4) . . . . ?
C7 Fe1 C2 C3 108.9(4) . . . . ?
C10 Fe1 C2 C3 40.4(16) . . . . ?
C6 Fe1 C2 C3 -119.7(4) . . . . ?
C9 Fe1 C2 C3 -174.7(6) . . . . ?
C4 Fe1 C2 C3 -38.5(3) . . . . ?
C8 Fe1 C2 C3 151.2(4) . . . . ?
C5 Fe1 C2 C3 -82.1(4) . . . . ?
C3 Fe1 C2 C1 -120.8(6) . . . . ?
C11 Fe1 C2 C1 -51.5(6) . . . . ?
C7 Fe1 C2 C1 -11.9(5) . . . . ?
C10 Fe1 C2 C1 -80.4(15) . . . . ?
C6 Fe1 C2 C1 119.5(5) . . . . ?
C9 Fe1 C2 C1 64.5(8) . . . . ?
C4 Fe1 C2 C1 -159.3(5) . . . . ?
C8 Fe1 C2 C1 30.4(6) . . . . ?
C5 Fe1 C2 C1 157.1(5) . . . . ?
C6 C2 C3 C4 1.5(6) . . . . ?
C1 C2 C3 C4 178.7(4) . . . . ?
Fe1 C2 C3 C4 60.9(3) . . . . ?
C6 C2 C3 Fe1 -59.5(3) . . . . ?
C1 C2 C3 Fe1 117.8(5) . . . . ?
C2 Fe1 C3 C4 -117.6(5) . . . . ?
C11 Fe1 C3 C4 111.2(4) . . . . ?
C7 Fe1 C3 C4 153.8(4) . . . . ?
C10 Fe1 C3 C4 70.9(5) . . . . ?
C6 Fe1 C3 C4 -80.1(3) . . . . ?
C9 Fe1 C3 C4 46.7(18) . . . . ?
C8 Fe1 C3 C4 -173.7(5) . . . . ?
C5 Fe1 C3 C4 -36.6(3) . . . . ?
C11 Fe1 C3 C2 -131.3(4) . . . . ?
C7 Fe1 C3 C2 -88.7(4) . . . . ?
C10 Fe1 C3 C2 -171.5(4) . . . . ?
C6 Fe1 C3 C2 37.5(3) . . . . ?
C9 Fe1 C3 C2 164.2(16) . . . . ?
C4 Fe1 C3 C2 117.6(5) . . . . ?
C8 Fe1 C3 C2 -56.2(6) . . . . ?
C5 Fe1 C3 C2 80.9(4) . . . . ?
C2 C3 C4 C5 -1.4(6) . . . . ?
Fe1 C3 C4 C5 58.8(4) . . . . ?
C2 C3 C4 Fe1 -60.2(3) . . . . ?
C3 Fe1 C4 C5 -120.7(4) . . . . ?
C2 Fe1 C4 C5 -81.7(3) . . . . ?
C11 Fe1 C4 C5 153.3(4) . . . . ?
C7 Fe1 C4 C5 -171.6(4) . . . . ?
C10 Fe1 C4 C5 108.7(4) . . . . ?
C6 Fe1 C4 C5 -37.5(3) . . . . ?
C9 Fe1 C4 C5 69.3(5) . . . . ?
C8 Fe1 C4 C5 41.0(15) . . . . ?
C2 Fe1 C4 C3 39.1(3) . . . . ?
C11 Fe1 C4 C3 -86.0(4) . . . . ?
C7 Fe1 C4 C3 -50.9(6) . . . . ?
C10 Fe1 C4 C3 -130.6(4) . . . . ?
C6 Fe1 C4 C3 83.3(3) . . . . ?
C9 Fe1 C4 C3 -170.0(4) . . . . ?
C8 Fe1 C4 C3 161.7(13) . . . . ?
C5 Fe1 C4 C3 120.7(4) . . . . ?
C3 C4 C5 C6 0.8(6) . . . . ?
Fe1 C4 C5 C6 58.6(4) . . . . ?
C3 C4 C5 Fe1 -57.8(4) . . . . ?
C3 Fe1 C5 C4 37.0(3) . . . . ?
C2 Fe1 C5 C4 81.6(3) . . . . ?
C11 Fe1 C5 C4 -52.1(6) . . . . ?
C7 Fe1 C5 C4 156.5(12) . . . . ?
C10 Fe1 C5 C4 -89.0(4) . . . . ?
C6 Fe1 C5 C4 119.6(5) . . . . ?
C9 Fe1 C5 C4 -132.2(4) . . . . ?
C8 Fe1 C5 C4 -171.0(4) . . . . ?
C3 Fe1 C5 C6 -82.6(3) . . . . ?
C2 Fe1 C5 C6 -38.0(3) . . . . ?
C11 Fe1 C5 C6 -171.7(5) . . . . ?
C7 Fe1 C5 C6 37.0(14) . . . . ?
C10 Fe1 C5 C6 151.4(4) . . . . ?
C9 Fe1 C5 C6 108.3(4) . . . . ?
C4 Fe1 C5 C6 -119.6(5) . . . . ?
C8 Fe1 C5 C6 69.5(5) . . . . ?
C4 C5 C6 C2 0.2(6) . . . . ?
Fe1 C5 C6 C2 59.0(3) . . . . ?
C4 C5 C6 Fe1 -58.8(4) . . . . ?
C3 C2 C6 C5 -1.0(6) . . . . ?
C1 C2 C6 C5 -178.3(5) . . . . ?
Fe1 C2 C6 C5 -59.9(4) . . . . ?
C3 C2 C6 Fe1 58.9(3) . . . . ?
C1 C2 C6 Fe1 -118.4(5) . . . . ?
C3 Fe1 C6 C5 81.2(3) . . . . ?
C2 Fe1 C6 C5 119.1(4) . . . . ?
C11 Fe1 C6 C5 157.4(12) . . . . ?
C7 Fe1 C6 C5 -171.5(4) . . . . ?
C10 Fe1 C6 C5 -54.5(6) . . . . ?
C9 Fe1 C6 C5 -89.6(4) . . . . ?
C4 Fe1 C6 C5 37.4(3) . . . . ?
C8 Fe1 C6 C5 -131.9(4) . . . . ?
C3 Fe1 C6 C2 -37.9(3) . . . . ?
C11 Fe1 C6 C2 38.3(13) . . . . ?
C7 Fe1 C6 C2 69.4(4) . . . . ?
C10 Fe1 C6 C2 -173.6(5) . . . . ?
C9 Fe1 C6 C2 151.3(4) . . . . ?
C4 Fe1 C6 C2 -81.7(3) . . . . ?
C8 Fe1 C6 C2 109.0(4) . . . . ?
C5 Fe1 C6 C2 -119.1(4) . . . . ?
C3 Fe1 C7 C8 154.3(4) . . . . ?
C2 Fe1 C7 C8 110.2(4) . . . . ?
C11 Fe1 C7 C8 -118.9(6) . . . . ?
C10 Fe1 C7 C8 -79.8(5) . . . . ?
C6 Fe1 C7 C8 69.9(5) . . . . ?
C9 Fe1 C7 C8 -36.3(4) . . . . ?
C4 Fe1 C7 C8 -171.3(5) . . . . ?
C5 Fe1 C7 C8 39.0(15) . . . . ?
C3 Fe1 C7 C11 -86.8(5) . . . . ?
C2 Fe1 C7 C11 -130.9(4) . . . . ?
C10 Fe1 C7 C11 39.1(5) . . . . ?
C6 Fe1 C7 C11 -171.2(4) . . . . ?
C9 Fe1 C7 C11 82.6(5) . . . . ?
C4 Fe1 C7 C11 -52.4(7) . . . . ?
C8 Fe1 C7 C11 118.9(6) . . . . ?
C5 Fe1 C7 C11 157.9(12) . . . . ?
C11 C7 C8 C9 -1.2(7) . . . . ?
Fe1 C7 C8 C9 58.8(5) . . . . ?
C11 C7 C8 Fe1 -60.0(4) . . . . ?
C3 Fe1 C8 C9 -169.5(5) . . . . ?
C2 Fe1 C8 C9 152.5(5) . . . . ?
C11 Fe1 C8 C9 -82.8(5) . . . . ?
C7 Fe1 C8 C9 -120.6(6) . . . . ?
C10 Fe1 C8 C9 -37.6(5) . . . . ?
C6 Fe1 C8 C9 108.5(5) . . . . ?
C4 Fe1 C8 C9 33.9(16) . . . . ?
C5 Fe1 C8 C9 68.4(6) . . . . ?
C3 Fe1 C8 C7 -48.9(7) . . . . ?
C2 Fe1 C8 C7 -86.9(4) . . . . ?
C11 Fe1 C8 C7 37.8(4) . . . . ?
C10 Fe1 C8 C7 83.0(5) . . . . ?
C6 Fe1 C8 C7 -130.9(4) . . . . ?
C9 Fe1 C8 C7 120.6(6) . . . . ?
C4 Fe1 C8 C7 154.5(13) . . . . ?
C5 Fe1 C8 C7 -171.0(4) . . . . ?
C7 C8 C9 C10 1.0(7) . . . . ?
Fe1 C8 C9 C10 59.4(5) . . . . ?
C7 C8 C9 Fe1 -58.4(4) . . . . ?
C3 Fe1 C9 C8 148.2(16) . . . . ?
C2 Fe1 C9 C8 -51.9(8) . . . . ?
C11 Fe1 C9 C8 80.3(5) . . . . ?
C7 Fe1 C9 C8 36.7(4) . . . . ?
C10 Fe1 C9 C8 119.3(7) . . . . ?
C6 Fe1 C9 C8 -88.7(5) . . . . ?
C4 Fe1 C9 C8 -172.3(4) . . . . ?
C5 Fe1 C9 C8 -132.3(5) . . . . ?
C3 Fe1 C9 C10 29(2) . . . . ?
C2 Fe1 C9 C10 -171.1(5) . . . . ?
C11 Fe1 C9 C10 -39.0(5) . . . . ?
C7 Fe1 C9 C10 -82.6(5) . . . . ?
C6 Fe1 C9 C10 152.0(4) . . . . ?
C4 Fe1 C9 C10 68.4(6) . . . . ?
C8 Fe1 C9 C10 -119.3(7) . . . . ?
C5 Fe1 C9 C10 108.4(5) . . . . ?
C8 C9 C10 C11 -0.4(7) . . . . ?
Fe1 C9 C10 C11 59.7(4) . . . . ?
C8 C9 C10 Fe1 -60.1(5) . . . . ?
C3 Fe1 C10 C9 -173.5(5) . . . . ?
C2 Fe1 C10 C9 152.1(13) . . . . ?
C11 Fe1 C10 C9 118.2(6) . . . . ?
C7 Fe1 C10 C9 80.2(5) . . . . ?
C6 Fe1 C10 C9 -53.0(7) . . . . ?
C4 Fe1 C10 C9 -132.6(5) . . . . ?
C8 Fe1 C10 C9 37.0(5) . . . . ?
C5 Fe1 C10 C9 -89.3(5) . . . . ?
C3 Fe1 C10 C11 68.3(5) . . . . ?
C2 Fe1 C10 C11 33.9(16) . . . . ?
C7 Fe1 C10 C11 -38.0(4) . . . . ?
C6 Fe1 C10 C11 -171.2(4) . . . . ?
C9 Fe1 C10 C11 -118.2(6) . . . . ?
C4 Fe1 C10 C11 109.2(4) . . . . ?
C8 Fe1 C10 C11 -81.2(5) . . . . ?
C5 Fe1 C10 C11 152.6(4) . . . . ?
C8 C7 C11 C10 0.9(7) . . . . ?
Fe1 C7 C11 C10 -59.8(4) . . . . ?
C8 C7 C11 Fe1 60.7(4) . . . . ?
C9 C10 C11 C7 -0.3(7) . . . . ?
Fe1 C10 C11 C7 60.2(4) . . . . ?
C9 C10 C11 Fe1 -60.4(4) . . . . ?
C3 Fe1 C11 C7 109.8(4) . . . . ?
C2 Fe1 C11 C7 69.4(5) . . . . ?
C10 Fe1 C11 C7 -117.9(6) . . . . ?
C6 Fe1 C11 C7 37.3(14) . . . . ?
C9 Fe1 C11 C7 -80.2(5) . . . . ?
C4 Fe1 C11 C7 152.9(4) . . . . ?
C8 Fe1 C11 C7 -37.4(4) . . . . ?
C5 Fe1 C11 C7 -172.0(5) . . . . ?
C3 Fe1 C11 C10 -132.3(4) . . . . ?
C2 Fe1 C11 C10 -172.8(4) . . . . ?
C7 Fe1 C11 C10 117.9(6) . . . . ?
C6 Fe1 C11 C10 155.2(11) . . . . ?
C9 Fe1 C11 C10 37.7(4) . . . . ?
C4 Fe1 C11 C10 -89.2(5) . . . . ?
C8 Fe1 C11 C10 80.4(5) . . . . ?
C5 Fe1 C11 C10 -54.2(7) . . . . ?
Ru1 O4 C12 O3 -4.7(6) . . . . ?
Ru1 O4 C12 C13 176.3(3) . . . . ?
Ru2 O3 C12 O4 -5.4(6) . . . . ?
Ru2 O3 C12 C13 173.7(3) . . . . ?
O4 C12 C13 C17 -4.4(8) . . . . ?
O3 C12 C13 C17 176.6(5) . . . . ?
O4 C12 C13 C14 -177.9(5) . . . . ?
O3 C12 C13 C14 3.0(8) . . . . ?
O4 C12 C13 Fe2 -91.0(6) . . . . ?
O3 C12 C13 Fe2 90.0(5) . . . . ?
C21 Fe2 C13 C17 -117.2(4) . . . . ?
C20 Fe2 C13 C17 -159.6(4) . . . . ?
C14 Fe2 C13 C17 118.9(5) . . . . ?
C16 Fe2 C13 C17 38.2(4) . . . . ?
C19 Fe2 C13 C17 167.5(6) . . . . ?
C18 Fe2 C13 C17 -43.3(9) . . . . ?
C15 Fe2 C13 C17 81.4(4) . . . . ?
C22 Fe2 C13 C17 -76.0(5) . . . . ?
C21 Fe2 C13 C14 123.9(4) . . . . ?
C17 Fe2 C13 C14 -118.9(5) . . . . ?
C20 Fe2 C13 C14 81.5(4) . . . . ?
C16 Fe2 C13 C14 -80.8(4) . . . . ?
C19 Fe2 C13 C14 48.6(7) . . . . ?
C18 Fe2 C13 C14 -162.2(7) . . . . ?
C15 Fe2 C13 C14 -37.6(3) . . . . ?
C22 Fe2 C13 C14 165.1(4) . . . . ?
C21 Fe2 C13 C12 3.4(6) . . . . ?
C17 Fe2 C13 C12 120.5(6) . . . . ?
C20 Fe2 C13 C12 -39.1(6) . . . . ?
C14 Fe2 C13 C12 -120.5(6) . . . . ?
C16 Fe2 C13 C12 158.7(5) . . . . ?
C19 Fe2 C13 C12 -71.9(8) . . . . ?
C18 Fe2 C13 C12 77.2(9) . . . . ?
C15 Fe2 C13 C12 -158.1(5) . . . . ?
C22 Fe2 C13 C12 44.6(6) . . . . ?
C17 C13 C14 C15 0.4(6) . . . . ?
C12 C13 C14 C15 175.0(5) . . . . ?
Fe2 C13 C14 C15 60.1(4) . . . . ?
C17 C13 C14 Fe2 -59.6(4) . . . . ?
C12 C13 C14 Fe2 114.9(5) . . . . ?
C13 Fe2 C14 C15 -118.7(5) . . . . ?
C21 Fe2 C14 C15 165.6(4) . . . . ?
C17 Fe2 C14 C15 -80.7(4) . . . . ?
C20 Fe2 C14 C15 123.7(4) . . . . ?
C16 Fe2 C14 C15 -36.8(4) . . . . ?
C19 Fe2 C14 C15 81.2(5) . . . . ?
C18 Fe2 C14 C15 46.9(9) . . . . ?
C22 Fe2 C14 C15 -160.8(9) . . . . ?
C21 Fe2 C14 C13 -75.7(4) . . . . ?
C17 Fe2 C14 C13 38.0(3) . . . . ?
C20 Fe2 C14 C13 -117.6(4) . . . . ?
C16 Fe2 C14 C13 81.9(4) . . . . ?
C19 Fe2 C14 C13 -160.1(3) . . . . ?
C18 Fe2 C14 C13 165.6(7) . . . . ?
C15 Fe2 C14 C13 118.7(5) . . . . ?
C22 Fe2 C14 C13 -42.2(11) . . . . ?
C13 C14 C15 C16 -0.5(7) . . . . ?
Fe2 C14 C15 C16 58.5(4) . . . . ?
C13 C14 C15 Fe2 -59.0(4) . . . . ?
C13 Fe2 C15 C16 -81.9(4) . . . . ?
C21 Fe2 C15 C16 -161.6(8) . . . . ?
C17 Fe2 C15 C16 -37.5(3) . . . . ?
C20 Fe2 C15 C16 163.9(4) . . . . ?
C14 Fe2 C15 C16 -120.4(5) . . . . ?
C19 Fe2 C15 C16 122.0(4) . . . . ?
C18 Fe2 C15 C16 79.7(5) . . . . ?
C22 Fe2 C15 C16 44.4(9) . . . . ?
C13 Fe2 C15 C14 38.5(4) . . . . ?
C21 Fe2 C15 C14 -41.2(10) . . . . ?
C17 Fe2 C15 C14 82.9(4) . . . . ?
C20 Fe2 C15 C14 -75.7(5) . . . . ?
C16 Fe2 C15 C14 120.4(5) . . . . ?
C19 Fe2 C15 C14 -117.6(5) . . . . ?
C18 Fe2 C15 C14 -159.9(5) . . . . ?
C22 Fe2 C15 C14 164.7(7) . . . . ?
C14 C15 C16 C17 0.4(7) . . . . ?
Fe2 C15 C16 C17 58.8(4) . . . . ?
C14 C15 C16 Fe2 -58.4(4) . . . . ?
C13 Fe2 C16 C15 81.5(3) . . . . ?
C21 Fe2 C16 C15 165.9(6) . . . . ?
C17 Fe2 C16 C15 120.0(5) . . . . ?
C20 Fe2 C16 C15 -44.7(10) . . . . ?
C14 Fe2 C16 C15 36.9(3) . . . . ?
C19 Fe2 C16 C15 -77.3(5) . . . . ?
C18 Fe2 C16 C15 -118.4(4) . . . . ?
C22 Fe2 C16 C15 -161.0(3) . . . . ?
C13 Fe2 C16 C17 -38.5(3) . . . . ?
C21 Fe2 C16 C17 46.0(7) . . . . ?
C20 Fe2 C16 C17 -164.7(9) . . . . ?
C14 Fe2 C16 C17 -83.1(4) . . . . ?
C19 Fe2 C16 C17 162.7(4) . . . . ?
C18 Fe2 C16 C17 121.7(4) . . . . ?
C15 Fe2 C16 C17 -120.0(5) . . . . ?
C22 Fe2 C16 C17 79.0(4) . . . . ?
C15 C16 C17 C13 -0.1(6) . . . . ?
Fe2 C16 C17 C13 59.5(4) . . . . ?
C15 C16 C17 Fe2 -59.6(4) . . . . ?
C14 C13 C17 C16 -0.2(6) . . . . ?
C12 C13 C17 C16 -174.8(5) . . . . ?
Fe2 C13 C17 C16 -60.1(4) . . . . ?
C14 C13 C17 Fe2 59.8(4) . . . . ?
C12 C13 C17 Fe2 -114.7(5) . . . . ?
C13 Fe2 C17 C16 118.3(5) . . . . ?
C21 Fe2 C17 C16 -160.4(4) . . . . ?
C20 Fe2 C17 C16 167.5(8) . . . . ?
C14 Fe2 C17 C16 80.2(4) . . . . ?
C19 Fe2 C17 C16 -47.3(10) . . . . ?
C18 Fe2 C17 C16 -77.4(4) . . . . ?
C15 Fe2 C17 C16 36.9(3) . . . . ?
C22 Fe2 C17 C16 -118.9(4) . . . . ?
C21 Fe2 C17 C13 81.3(4) . . . . ?
C20 Fe2 C17 C13 49.2(9) . . . . ?
C14 Fe2 C17 C13 -38.1(3) . . . . ?
C16 Fe2 C17 C13 -118.3(5) . . . . ?
C19 Fe2 C17 C13 -165.6(8) . . . . ?
C18 Fe2 C17 C13 164.4(3) . . . . ?
C15 Fe2 C17 C13 -81.4(4) . . . . ?
C22 Fe2 C17 C13 122.8(4) . . . . ?
C13 Fe2 C18 C19 -162.2(6) . . . . ?
C21 Fe2 C18 C19 -81.6(5) . . . . ?
C17 Fe2 C18 C19 165.0(4) . . . . ?
C20 Fe2 C18 C19 -37.5(4) . . . . ?
C14 Fe2 C18 C19 47.9(9) . . . . ?
C16 Fe2 C18 C19 123.1(4) . . . . ?
C15 Fe2 C18 C19 81.5(5) . . . . ?
C22 Fe2 C18 C19 -119.0(7) . . . . ?
C13 Fe2 C18 C22 -43.2(10) . . . . ?
C21 Fe2 C18 C22 37.4(5) . . . . ?
C17 Fe2 C18 C22 -76.0(6) . . . . ?
C20 Fe2 C18 C22 81.5(5) . . . . ?
C14 Fe2 C18 C22 166.9(7) . . . . ?
C16 Fe2 C18 C22 -117.9(5) . . . . ?
C19 Fe2 C18 C22 119.0(7) . . . . ?
C15 Fe2 C18 C22 -159.5(5) . . . . ?
C22 C18 C19 C20 -0.6(8) . . . . ?
Fe2 C18 C19 C20 59.1(5) . . . . ?
C22 C18 C19 Fe2 -59.7(5) . . . . ?
C13 Fe2 C19 C18 165.0(6) . . . . ?
C21 Fe2 C19 C18 81.6(5) . . . . ?
C17 Fe2 C19 C18 -40.2(10) . . . . ?
C20 Fe2 C19 C18 119.7(7) . . . . ?
C14 Fe2 C19 C18 -159.5(4) . . . . ?
C16 Fe2 C19 C18 -75.8(5) . . . . ?
C15 Fe2 C19 C18 -117.2(4) . . . . ?
C22 Fe2 C19 C18 38.1(4) . . . . ?
C13 Fe2 C19 C20 45.3(9) . . . . ?
C21 Fe2 C19 C20 -38.1(5) . . . . ?
C17 Fe2 C19 C20 -159.9(8) . . . . ?
C14 Fe2 C19 C20 80.8(6) . . . . ?
C16 Fe2 C19 C20 164.5(5) . . . . ?
C18 Fe2 C19 C20 -119.7(7) . . . . ?
C15 Fe2 C19 C20 123.1(5) . . . . ?
C22 Fe2 C19 C20 -81.6(5) . . . . ?
C18 C19 C20 C21 -0.2(8) . . . . ?
Fe2 C19 C20 C21 59.3(5) . . . . ?
C18 C19 C20 Fe2 -59.5(5) . . . . ?
C13 Fe2 C20 C19 -161.2(5) . . . . ?
C21 Fe2 C20 C19 118.7(7) . . . . ?
C17 Fe2 C20 C19 163.0(7) . . . . ?
C14 Fe2 C20 C19 -118.0(5) . . . . ?
C16 Fe2 C20 C19 -43.1(12) . . . . ?
C18 Fe2 C20 C19 37.2(5) . . . . ?
C15 Fe2 C20 C19 -76.8(6) . . . . ?
C22 Fe2 C20 C19 81.4(5) . . . . ?
C13 Fe2 C20 C21 80.0(5) . . . . ?
C17 Fe2 C20 C21 44.2(10) . . . . ?
C14 Fe2 C20 C21 123.3(4) . . . . ?
C16 Fe2 C20 C21 -161.8(8) . . . . ?
C19 Fe2 C20 C21 -118.7(7) . . . . ?
C18 Fe2 C20 C21 -81.5(5) . . . . ?
C15 Fe2 C20 C21 164.5(4) . . . . ?
C22 Fe2 C20 C21 -37.3(4) . . . . ?
C19 C20 C21 C22 0.9(8) . . . . ?
Fe2 C20 C21 C22 60.6(5) . . . . ?
C19 C20 C21 Fe2 -59.7(5) . . . . ?
C13 Fe2 C21 C22 122.2(4) . . . . ?
C17 Fe2 C21 C22 79.2(5) . . . . ?
C20 Fe2 C21 C22 -119.4(6) . . . . ?
C14 Fe2 C21 C22 164.2(4) . . . . ?
C16 Fe2 C21 C22 46.1(8) . . . . ?
C19 Fe2 C21 C22 -81.5(5) . . . . ?
C18 Fe2 C21 C22 -38.0(5) . . . . ?
C15 Fe2 C21 C22 -164.4(8) . . . . ?
C13 Fe2 C21 C20 -118.5(4) . . . . ?
C17 Fe2 C21 C20 -161.4(4) . . . . ?
C14 Fe2 C21 C20 -76.4(5) . . . . ?
C16 Fe2 C21 C20 165.5(6) . . . . ?
C19 Fe2 C21 C20 37.9(5) . . . . ?
C18 Fe2 C21 C20 81.3(5) . . . . ?
C15 Fe2 C21 C20 -45.0(10) . . . . ?
C22 Fe2 C21 C20 119.4(6) . . . . ?
C20 C21 C22 C18 -1.3(8) . . . . ?
Fe2 C21 C22 C18 58.7(5) . . . . ?
C20 C21 C22 Fe2 -60.0(5) . . . . ?
C19 C18 C22 C21 1.1(8) . . . . ?
Fe2 C18 C22 C21 -58.4(5) . . . . ?
C19 C18 C22 Fe2 59.5(5) . . . . ?
C13 Fe2 C22 C21 -76.6(5) . . . . ?
C17 Fe2 C22 C21 -118.3(4) . . . . ?
C20 Fe2 C22 C21 37.8(4) . . . . ?
C14 Fe2 C22 C21 -44.4(12) . . . . ?
C16 Fe2 C22 C21 -160.3(4) . . . . ?
C19 Fe2 C22 C21 81.6(5) . . . . ?
C18 Fe2 C22 C21 119.1(7) . . . . ?
C15 Fe2 C22 C21 167.9(7) . . . . ?
C13 Fe2 C22 C18 164.4(4) . . . . ?
C21 Fe2 C22 C18 -119.1(7) . . . . ?
C17 Fe2 C22 C18 122.6(5) . . . . ?
C20 Fe2 C22 C18 -81.3(5) . . . . ?
C14 Fe2 C22 C18 -163.4(9) . . . . ?
C16 Fe2 C22 C18 80.6(6) . . . . ?
C19 Fe2 C22 C18 -37.4(5) . . . . ?
C15 Fe2 C22 C18 48.8(10) . . . . ?
C24 N2 C23 N1 173.3(5) . . . . ?
Ru1 N2 C23 N1 -10.5(7) . . . . ?
C30 N1 C23 N2 177.2(5) . . . . ?
Ru2 N1 C23 N2 -0.6(7) . . . . ?
C23 N2 C24 C25 57.1(6) . . . . ?
Ru1 N2 C24 C25 -118.9(4) . . . . ?
C23 N2 C24 C29 -119.6(5) . . . . ?
Ru1 N2 C24 C29 64.4(6) . . . . ?
C29 C24 C25 C26 1.6(7) . . . . ?
N2 C24 C25 C26 -175.1(4) . . . . ?
C24 C25 C26 C27 -0.5(8) . . . . ?
C24 C25 C26 Cl2 179.1(4) . . . . ?
C25 C26 C27 C28 -0.9(8) . . . . ?
Cl2 C26 C27 C28 179.5(4) . . . . ?
C26 C27 C28 C29 1.3(8) . . . . ?
C26 C27 C28 Cl3 -178.3(4) . . . . ?
C27 C28 C29 C24 -0.3(8) . . . . ?
Cl3 C28 C29 C24 179.3(4) . . . . ?
C25 C24 C29 C28 -1.2(7) . . . . ?
N2 C24 C29 C28 175.6(4) . . . . ?
C23 N1 C30 C35 -119.3(6) . . . . ?
Ru2 N1 C30 C35 58.3(7) . . . . ?
C23 N1 C30 C31 58.6(7) . . . . ?
Ru2 N1 C30 C31 -123.8(5) . . . . ?
C35 C30 C31 C32 -0.2(9) . . . . ?
N1 C30 C31 C32 -178.1(5) . . . . ?
C30 C31 C32 C33 0.6(9) . . . . ?
C30 C31 C32 Cl4 -179.5(4) . . . . ?
C31 C32 C33 C34 -0.4(10) . . . . ?
Cl4 C32 C33 C34 179.7(5) . . . . ?
C32 C33 C34 C35 -0.3(10) . . . . ?
C32 C33 C34 Cl5 176.4(5) . . . . ?
C31 C30 C35 C34 -0.5(9) . . . . ?
N1 C30 C35 C34 177.4(5) . . . . ?
C33 C34 C35 C30 0.8(10) . . . . ?
Cl5 C34 C35 C30 -175.9(5) . . . . ?
C43 N3 C36 N4 175.2(4) . . . . ?
Ru2 N3 C36 N4 -6.1(7) . . . . ?
C37 N4 C36 N3 176.7(4) . . . . ?
Ru1 N4 C36 N3 -5.2(6) . . . . ?
C36 N4 C37 C38 43.5(7) . . . . ?
Ru1 N4 C37 C38 -134.4(4) . . . . ?
C36 N4 C37 C42 -137.3(5) . . . . ?
Ru1 N4 C37 C42 44.8(6) . . . . ?
C42 C37 C38 C39 -0.2(8) . . . . ?
N4 C37 C38 C39 179.0(5) . . . . ?
C37 C38 C39 C40 -2.2(8) . . . . ?
C37 C38 C39 Cl6 178.6(4) . . . . ?
C38 C39 C40 C41 3.1(8) . . . . ?
Cl6 C39 C40 C41 -177.7(4) . . . . ?
C39 C40 C41 C42 -1.7(8) . . . . ?
C39 C40 C41 Cl7 177.6(4) . . . . ?
C40 C41 C42 C37 -0.6(8) . . . . ?
Cl7 C41 C42 C37 -179.9(4) . . . . ?
C38 C37 C42 C41 1.5(8) . . . . ?
N4 C37 C42 C41 -177.7(5) . . . . ?
C36 N3 C43 C44 87.8(6) . . . . ?
Ru2 N3 C43 C44 -91.0(5) . . . . ?
C36 N3 C43 C48 -92.2(6) . . . . ?
Ru2 N3 C43 C48 89.0(5) . . . . ?
C48 C43 C44 C45 0.3(8) . . . . ?
N3 C43 C44 C45 -179.7(4) . . . . ?
C43 C44 C45 C46 -1.2(8) . . . . ?
C43 C44 C45 Cl8 178.4(4) . . . . ?
C44 C45 C46 C47 0.2(9) . . . . ?
Cl8 C45 C46 C47 -179.4(5) . . . . ?
C45 C46 C47 C48 1.7(10) . . . . ?
C45 C46 C47 Cl9 -179.8(5) . . . . ?
C44 C43 C48 C47 1.5(8) . . . . ?
N3 C43 C48 C47 -178.4(5) . . . . ?
C46 C47 C48 C43 -2.6(10) . . . . ?
Cl9 C47 C48 C43 178.9(5) . . . . ?
